data_7102949
loop_
_publ_author_name
'Kim, Hyunwoo'
'Choi, Doo Seoung'
'Yen, Cindy Pai-Hui'
'Lough, Alan J'
'Song, Choong Eui'
'Chin, Jik'

_publ_section_title
;
 Diastereoselective diaza-Cope rearrangement reaction.
;
_journal_issue 11
_journal_name_full 'Chemical communications (Cambridge, England)'
_journal_page_first 1335
_journal_page_last 1337
_journal_paper_doi 10.1039/b716253g
_journal_year 2008
_chemical_absolute_configuration rm
_chemical_formula_moiety 'C34 H40 N2 O2'
_chemical_formula_sum 'C34 H40 N2 O2'
_chemical_formula_weight 508.68
_chemical_name_systematic
;
?
;
_space_group_IT_number 144
_symmetry_cell_setting trigonal
_symmetry_space_group_name_Hall 'P 31'
_symmetry_space_group_name_H-M 'P 31'
_atom_sites_solution_hydrogens geom
_atom_sites_solution_primary direct
_atom_sites_solution_secondary difmap
_audit_creation_method SHELXL-97
_cell_angle_alpha 90.00
_cell_angle_beta 90.00
_cell_angle_gamma 120.00
_cell_formula_units_Z 9
_cell_length_a 24.194(3)
_cell_length_b 24.194(3)
_cell_length_c 13.040(3)
_cell_measurement_reflns_used 32252
_cell_measurement_temperature 150(1)
_cell_measurement_theta_max 27.5
_cell_measurement_theta_min 2.6
_cell_volume 6610.2(19)
_computing_cell_refinement 'Denzo-SMN (Otwinowski & Minor, 1997)'
_computing_data_collection 'Collect (Nonius B.V., 1997-2002)'
_computing_data_reduction Denzo-SMN
_computing_molecular_graphics 'SHELXTL V6.1'
_computing_publication_material 'SHELXTL V6.1'
_computing_structure_refinement 'SHELXTL V6.1(Sheldrick, 2001)'
_computing_structure_solution 'SIR-92 (Altomare et al., 1994)'
_diffrn_ambient_temperature 150(2)
_diffrn_detector_area_resol_mean 9
_diffrn_measured_fraction_theta_full 0.996
_diffrn_measured_fraction_theta_max 0.996
_diffrn_measurement_device_type 'Bruker-Nonius KappaCCD'
_diffrn_measurement_method '\f scans and \w scans with \k offsets'
_diffrn_radiation_monochromator graphite
_diffrn_radiation_source 'fine-focus sealed tube'
_diffrn_radiation_type MoK\a
_diffrn_radiation_wavelength 0.71073
_diffrn_reflns_av_R_equivalents 0.1033
_diffrn_reflns_av_sigmaI/netI 0.1277
_diffrn_reflns_limit_h_max 27
_diffrn_reflns_limit_h_min -31
_diffrn_reflns_limit_k_max 31
_diffrn_reflns_limit_k_min -25
_diffrn_reflns_limit_l_max 16
_diffrn_reflns_limit_l_min -12
_diffrn_reflns_number 32252
_diffrn_reflns_theta_full 27.47
_diffrn_reflns_theta_max 27.47
_diffrn_reflns_theta_min 2.57
_diffrn_standards_number 0
_exptl_absorpt_coefficient_mu 0.071
_exptl_absorpt_correction_type none
_exptl_crystal_colour colouless
_exptl_crystal_density_diffrn 1.150
_exptl_crystal_density_method 'not measured'
_exptl_crystal_description needle
_exptl_crystal_F_000 2466
_exptl_crystal_size_max 0.48
_exptl_crystal_size_mid 0.08
_exptl_crystal_size_min 0.08
_refine_diff_density_max 0.219
_refine_diff_density_min -0.221
_refine_diff_density_rms 0.048
_refine_ls_extinction_coef 0.0015(3)
_refine_ls_extinction_expression Fc^*^=kFc[1+0.001xFc^2^\l^3^/sin(2\q)]^-1/4^
_refine_ls_extinction_method SHELXL
_refine_ls_goodness_of_fit_ref 0.977
_refine_ls_hydrogen_treatment mixed
_refine_ls_matrix_type full
_refine_ls_number_parameters 1064
_refine_ls_number_reflns 10052
_refine_ls_number_restraints 1
_refine_ls_restrained_S_all 0.977
_refine_ls_R_factor_all 0.1345
_refine_ls_R_factor_gt 0.0595
_refine_ls_shift/su_max 0.003
_refine_ls_shift/su_mean 0.000
_refine_ls_structure_factor_coef Fsqd
_refine_ls_weighting_details 'calc w=1/[\s^2^(Fo^2^)+(0.0546P)^2^] where P=(Fo^2^+2Fc^2^)/3'
_refine_ls_weighting_scheme calc
_refine_ls_wR_factor_gt 0.1071
_refine_ls_wR_factor_ref 0.1299
_reflns_number_gt 5785
_reflns_number_total 10052
_reflns_threshold_expression I>2\s(I)
_cod_data_source_file b716253g.txt
_cod_data_source_block k0725
_cod_depositor_comments
;
The following automatic conversions were performed:
'_symmetry_cell_setting' value 'Trigonal' changed to 'trigonal' according
to '/home/saulius/struct/CIF-dictionaries/cif_core.dic' dictionary named
'cif_core.dic' version 2.4.1 from 2010-06-29.

Automatic conversion script
Id: cif_fix_enum 1527 2010-12-29 10:47:43Z saulius 
;
_cod_database_code 7102949

loop_
_symmetry_equiv_pos_as_xyz
'x, y, z'
'-y, x-y, z+1/3'
'-x+y, -x, z+2/3'

loop_
_atom_site_label
_atom_site_type_symbol
_atom_site_fract_x
_atom_site_fract_y
_atom_site_fract_z
_atom_site_U_iso_or_equiv
_atom_site_adp_type
_atom_site_occupancy
_atom_site_symmetry_multiplicity
_atom_site_calc_flag
_atom_site_refinement_flags
_atom_site_disorder_assembly
_atom_site_disorder_group
O1A O 0.04091(15) 0.81928(14) 0.5641(3) 0.0384(8) Uani 1 1 d . . .
O2A O 0.22588(17) 0.70546(15) 0.5487(3) 0.0546(10) Uani 1 1 d . . .
N1A N 0.07185(15) 0.75339(15) 0.4432(3) 0.0284(8) Uani 1 1 d . . .
N2A N 0.20389(15) 0.78639(16) 0.4360(3) 0.0298(8) Uani 1 1 d . . .
C1A C 0.10208(18) 0.74090(18) 0.5305(3) 0.0283(10) Uani 1 1 d . . .
H1AA H 0.0980 0.6980 0.5218 0.034 Uiso 1 1 calc R . .
C2A C 0.17528(18) 0.79373(19) 0.5298(3) 0.0291(10) Uani 1 1 d . . .
H2AA H 0.1788 0.8367 0.5290 0.035 Uiso 1 1 calc R . .
C3A C 0.06887(18) 0.74141(17) 0.6282(3) 0.0267(9) Uani 1 1 d . . .
C4A C 0.03993(19) 0.78002(19) 0.6399(3) 0.0295(10) Uani 1 1 d . . .
C5A C 0.00967(19) 0.77842(19) 0.7310(3) 0.0323(10) Uani 1 1 d . . .
H5AA H -0.0110 0.8029 0.7373 0.039 Uiso 1 1 calc R . .
C6A C 0.00909(19) 0.7421(2) 0.8122(4) 0.0344(11) Uani 1 1 d . . .
H6AA H -0.0111 0.7422 0.8746 0.041 Uiso 1 1 calc R . .
C7A C 0.0381(2) 0.7051(2) 0.8033(4) 0.0375(11) Uani 1 1 d . . .
H7AA H 0.0381 0.6800 0.8594 0.045 Uiso 1 1 calc R . .
C8A C 0.06684(19) 0.70518(18) 0.7118(4) 0.0306(10) Uani 1 1 d . . .
H8AA H 0.0860 0.6793 0.7059 0.037 Uiso 1 1 calc R . .
C9A C 0.21061(19) 0.78971(19) 0.6222(3) 0.0308(10) Uani 1 1 d . . .
C10A C 0.2327(2) 0.7455(2) 0.6275(4) 0.0385(11) Uani 1 1 d . . .
C11A C 0.2626(2) 0.7420(2) 0.7161(4) 0.0420(12) Uani 1 1 d . . .
H11A H 0.2772 0.7122 0.7198 0.050 Uiso 1 1 calc R . .
C12A C 0.2714(2) 0.7809(2) 0.7987(4) 0.0485(13) Uani 1 1 d . . .
H12A H 0.2908 0.7770 0.8595 0.058 Uiso 1 1 calc R . .
C13A C 0.2518(2) 0.8259(2) 0.7935(4) 0.0499(13) Uani 1 1 d . . .
H13A H 0.2592 0.8539 0.8494 0.060 Uiso 1 1 calc R . .
C14A C 0.22165(19) 0.8293(2) 0.7060(4) 0.0370(11) Uani 1 1 d . . .
H14A H 0.2079 0.8598 0.7030 0.044 Uiso 1 1 calc R . .
C15A C 0.06305(18) 0.72259(19) 0.3602(3) 0.0299(10) Uani 1 1 d . . .
H15A H 0.0752 0.6909 0.3573 0.036 Uiso 1 1 calc R . .
C16A C 0.03520(19) 0.73381(19) 0.2699(3) 0.0317(10) Uani 1 1 d . . .
C17A C 0.00823(19) 0.7785(2) 0.2708(4) 0.0341(10) Uani 1 1 d . . .
H17A H 0.0057 0.7959 0.3390 0.041 Uiso 1 1 calc R . .
C18A C -0.05389(19) 0.7462(2) 0.2066(4) 0.0380(11) Uani 1 1 d . . .
H18A H -0.0779 0.6990 0.2113 0.046 Uiso 1 1 calc R . .
H18B H -0.0821 0.7644 0.2174 0.046 Uiso 1 1 calc R . .
C19A C -0.0103(2) 0.7725(2) 0.1113(4) 0.0366(11) Uani 1 1 d . . .
H19A H -0.0282 0.7853 0.0526 0.044 Uiso 1 1 calc R . .
C20A C 0.0132(2) 0.7262(2) 0.0848(4) 0.0400(12) Uani 1 1 d . . .
H20A H -0.0218 0.6875 0.0523 0.048 Uiso 1 1 calc R . .
H20B H 0.0488 0.7465 0.0351 0.048 Uiso 1 1 calc R . .
C21A C 0.03545(19) 0.70754(19) 0.1796(4) 0.0337(11) Uani 1 1 d . . .
H21A H 0.0496 0.6774 0.1754 0.040 Uiso 1 1 calc R . .
C22A C 0.03794(19) 0.82796(19) 0.1805(4) 0.0344(11) Uani 1 1 d . . .
C23A C 0.0219(2) 0.8817(2) 0.1901(4) 0.0479(13) Uani 1 1 d . . .
H23A H 0.0325 0.9058 0.1258 0.072 Uiso 1 1 calc R . .
H23B H 0.0468 0.9104 0.2462 0.072 Uiso 1 1 calc R . .
H23C H -0.0237 0.8633 0.2045 0.072 Uiso 1 1 calc R . .
C24A C 0.10864(19) 0.8571(2) 0.1584(4) 0.0410(12) Uani 1 1 d . . .
H24A H 0.1190 0.8812 0.0940 0.061 Uiso 1 1 calc R . .
H24B H 0.1192 0.8230 0.1523 0.061 Uiso 1 1 calc R . .
H24C H 0.1333 0.8858 0.2145 0.061 Uiso 1 1 calc R . .
C25A C 0.21884(18) 0.82744(19) 0.3647(3) 0.0305(10) Uani 1 1 d . . .
H25A H 0.2078 0.8597 0.3740 0.037 Uiso 1 1 calc R . .
C26A C 0.25117(18) 0.82898(19) 0.2709(4) 0.0315(10) Uani 1 1 d . . .
C27A C 0.27490(19) 0.7828(2) 0.2482(4) 0.0343(10) Uani 1 1 d . . .
H27A H 0.2670 0.7502 0.3020 0.041 Uiso 1 1 calc R . .
C28A C 0.3458(2) 0.8248(2) 0.2096(4) 0.0438(12) Uani 1 1 d . . .
H28A H 0.3694 0.8675 0.2420 0.053 Uiso 1 1 calc R . .
H28B H 0.3709 0.8028 0.2108 0.053 Uiso 1 1 calc R . .
C29A C 0.3167(2) 0.8244(2) 0.1036(4) 0.0423(12) Uani 1 1 d . . .
H29A H 0.3415 0.8239 0.0427 0.051 Uiso 1 1 calc R . .
C30A C 0.2978(2) 0.8764(2) 0.1031(4) 0.0467(13) Uani 1 1 d . . .
H30A H 0.3365 0.9188 0.0955 0.056 Uiso 1 1 calc R . .
H30B H 0.2693 0.8696 0.0441 0.056 Uiso 1 1 calc R . .
C31A C 0.26432(19) 0.8743(2) 0.2007(3) 0.0354(11) Uani 1 1 d . . .
H31A H 0.2523 0.9055 0.2131 0.042 Uiso 1 1 calc R . .
C32A C 0.2579(2) 0.7581(2) 0.1350(4) 0.0420(12) Uani 1 1 d . . .
C33A C 0.1923(2) 0.7402(2) 0.0925(4) 0.0454(13) Uani 1 1 d . . .
H33A H 0.1601 0.6994 0.1221 0.068 Uiso 1 1 calc R . .
H33B H 0.1925 0.7362 0.0177 0.068 Uiso 1 1 calc R . .
H33C H 0.1821 0.7735 0.1103 0.068 Uiso 1 1 calc R . .
C34A C 0.2715(2) 0.7039(2) 0.1132(4) 0.0524(14) Uani 1 1 d . . .
H34A H 0.2406 0.6655 0.1502 0.079 Uiso 1 1 calc R . .
H34B H 0.3148 0.7164 0.1359 0.079 Uiso 1 1 calc R . .
H34C H 0.2677 0.6950 0.0394 0.079 Uiso 1 1 calc R . .
O1B O -0.19092(13) 0.40809(13) 0.4323(3) 0.0371(8) Uani 1 1 d . . .
O2B O 0.09549(13) 0.60295(13) 0.4628(3) 0.0338(7) Uani 1 1 d . . .
N1B N -0.10674(15) 0.49606(15) 0.5544(3) 0.0268(8) Uani 1 1 d . . .
N2B N 0.01348(14) 0.49983(15) 0.5696(3) 0.0258(8) Uani 1 1 d . . .
C1B C -0.06241(18) 0.51749(19) 0.4682(3) 0.0278(10) Uani 1 1 d . . .
H1BA H -0.0327 0.5645 0.4744 0.033 Uiso 1 1 calc R . .
C2B C -0.02249(17) 0.48234(17) 0.4727(3) 0.0230(9) Uani 1 1 d . . .
H2BA H -0.0521 0.4351 0.4708 0.028 Uiso 1 1 calc R . .
C3B C -0.09825(17) 0.50395(18) 0.3674(3) 0.0250(9) Uani 1 1 d . . .
C4B C -0.15923(18) 0.45008(18) 0.3546(3) 0.0262(10) Uani 1 1 d . . .
C5B C -0.18954(19) 0.4380(2) 0.2607(4) 0.0363(11) Uani 1 1 d . . .
H5BA H -0.2304 0.4011 0.2524 0.044 Uiso 1 1 calc R . .
C6B C -0.1613(2) 0.4786(2) 0.1786(4) 0.0421(12) Uani 1 1 d . . .
H6BA H -0.1826 0.4699 0.1145 0.051 Uiso 1 1 calc R . .
C7B C -0.1014(2) 0.5322(2) 0.1905(4) 0.0406(12) Uani 1 1 d . . .
H7BA H -0.0815 0.5607 0.1348 0.049 Uiso 1 1 calc R . .
C8B C -0.07122(19) 0.54358(19) 0.2841(3) 0.0304(10) Uani 1 1 d . . .
H8BA H -0.0301 0.5802 0.2915 0.037 Uiso 1 1 calc R . .
C9B C 0.02310(18) 0.50178(18) 0.3838(3) 0.0264(9) Uani 1 1 d . . .
C10B C 0.07866(19) 0.56232(19) 0.3815(3) 0.0293(10) Uani 1 1 d . . .
C11B C 0.1171(2) 0.5826(2) 0.2949(4) 0.0342(11) Uani 1 1 d . . .
H11B H 0.1541 0.6238 0.2938 0.041 Uiso 1 1 calc R . .
C12B C 0.1021(2) 0.5436(2) 0.2108(4) 0.0409(12) Uani 1 1 d . . .
H12B H 0.1281 0.5584 0.1512 0.049 Uiso 1 1 calc R . .
C13B C 0.0489(2) 0.4822(2) 0.2123(4) 0.0393(11) Uani 1 1 d . . .
H13B H 0.0395 0.4543 0.1555 0.047 Uiso 1 1 calc R . .
C14B C 0.00999(19) 0.4630(2) 0.2986(4) 0.0321(10) Uani 1 1 d . . .
H14B H -0.0269 0.4217 0.2992 0.038 Uiso 1 1 calc R . .
C15B C -0.09397(18) 0.53199(18) 0.6316(3) 0.0264(10) Uani 1 1 d . . .
H15B H -0.0550 0.5715 0.6316 0.032 Uiso 1 1 calc R . .
C16B C -0.13548(18) 0.51641(18) 0.7204(3) 0.0273(10) Uani 1 1 d . . .
C17B C -0.20263(17) 0.45838(19) 0.7208(3) 0.0290(10) Uani 1 1 d . . .
H17B H -0.2169 0.4318 0.6572 0.035 Uiso 1 1 calc R . .
C18B C -0.24677(19) 0.4839(2) 0.7625(3) 0.0334(11) Uani 1 1 d . . .
H18C H -0.2326 0.5287 0.7435 0.040 Uiso 1 1 calc R . .
H18D H -0.2928 0.4556 0.7483 0.040 Uiso 1 1 calc R . .
C19B C -0.2257(2) 0.4759(2) 0.8705(4) 0.0359(11) Uani 1 1 d . . .
H19B H -0.2586 0.4623 0.9256 0.043 Uiso 1 1 calc R . .
C20B C -0.1606(2) 0.53524(19) 0.8942(4) 0.0357(11) Uani 1 1 d . . .
H20C H -0.1669 0.5713 0.9130 0.043 Uiso 1 1 calc R . .
H20D H -0.1406 0.5262 0.9532 0.043 Uiso 1 1 calc R . .
C21B C -0.11754(19) 0.5531(2) 0.8030(3) 0.0310(10) Uani 1 1 d . . .
H21B H -0.0771 0.5910 0.8044 0.037 Uiso 1 1 calc R . .
C22B C -0.2152(2) 0.42245(19) 0.8245(4) 0.0350(11) Uani 1 1 d . . .
C23B C -0.2782(2) 0.3578(2) 0.8220(4) 0.0484(13) Uani 1 1 d . . .
H23D H -0.2906 0.3419 0.8922 0.073 Uiso 1 1 calc R . .
H23E H -0.2722 0.3271 0.7817 0.073 Uiso 1 1 calc R . .
H23F H -0.3118 0.3636 0.7907 0.073 Uiso 1 1 calc R . .
C24B C -0.1632(2) 0.4126(2) 0.8721(4) 0.0434(12) Uani 1 1 d . . .
H24D H -0.1232 0.4536 0.8752 0.065 Uiso 1 1 calc R . .
H24E H -0.1569 0.3826 0.8301 0.065 Uiso 1 1 calc R . .
H24F H -0.1760 0.3954 0.9415 0.065 Uiso 1 1 calc R . .
C25B C 0.00019(19) 0.45622(19) 0.6359(3) 0.0293(10) Uani 1 1 d . . .
H25B H -0.0337 0.4145 0.6206 0.035 Uiso 1 1 calc R . .
C26B C 0.03318(18) 0.46568(19) 0.7333(3) 0.0271(10) Uani 1 1 d . . .
C27B C 0.08785(18) 0.52918(19) 0.7675(3) 0.0296(10) Uani 1 1 d . . .
H27B H 0.1007 0.5658 0.7194 0.035 Uiso 1 1 calc R . .
C28B C 0.1418(2) 0.5168(2) 0.8038(4) 0.0354(11) Uani 1 1 d . . .
H28C H 0.1441 0.4827 0.7655 0.042 Uiso 1 1 calc R . .
H28D H 0.1842 0.5557 0.8093 0.042 Uiso 1 1 calc R . .
C29B C 0.10496(19) 0.49460(19) 0.9065(4) 0.0311(10) Uani 1 1 d . . .
H29B H 0.1319 0.5047 0.9696 0.037 Uiso 1 1 calc R . .
C30B C 0.0523(2) 0.4257(2) 0.8952(4) 0.0358(11) Uani 1 1 d . . .
H30C H 0.0710 0.3974 0.8963 0.043 Uiso 1 1 calc R . .
H30D H 0.0223 0.4138 0.9536 0.043 Uiso 1 1 calc R . .
C31B C 0.0168(2) 0.4165(2) 0.7968(4) 0.0333(11) Uani 1 1 d . . .
H31B H -0.0175 0.3754 0.7793 0.040 Uiso 1 1 calc R . .
C32B C 0.07960(19) 0.54166(19) 0.8814(3) 0.0322(10) Uani 1 1 d . . .
C33B C 0.0135(2) 0.5245(2) 0.9219(4) 0.0461(13) Uani 1 1 d . . .
H33D H -0.0002 0.5524 0.8899 0.069 Uiso 1 1 calc R . .
H33E H 0.0155 0.5303 0.9964 0.069 Uiso 1 1 calc R . .
H33F H -0.0171 0.4800 0.9051 0.069 Uiso 1 1 calc R . .
C34B C 0.1270(3) 0.6102(2) 0.9142(4) 0.0495(13) Uani 1 1 d . . .
H34D H 0.1142 0.6393 0.8847 0.074 Uiso 1 1 calc R . .
H34E H 0.1698 0.6219 0.8898 0.074 Uiso 1 1 calc R . .
H34F H 0.1274 0.6132 0.9892 0.074 Uiso 1 1 calc R . .
O1C O 0.42630(13) 1.10955(13) 0.1761(2) 0.0303(7) Uani 1 1 d . . .
O2C O 0.14841(13) 1.05079(14) 0.2215(3) 0.0358(8) Uani 1 1 d . . .
N1C N 0.34359(15) 1.12964(14) 0.0781(3) 0.0255(8) Uani 1 1 d . . .
N2C N 0.21617(14) 1.02434(14) 0.0959(3) 0.0254(8) Uani 1 1 d . . .
C1C C 0.30897(18) 1.11570(17) 0.1749(3) 0.0251(9) Uani 1 1 d . . .
H1CA H 0.2841 1.1385 0.1773 0.030 Uiso 1 1 calc R . .
C2C C 0.26185(17) 1.04153(17) 0.1801(3) 0.0247(9) Uani 1 1 d . . .
H2CA H 0.2864 1.0187 0.1717 0.030 Uiso 1 1 calc R . .
C3C C 0.35509(17) 1.13703(17) 0.2636(3) 0.0250(9) Uani 1 1 d . . .
C4C C 0.41105(18) 1.13282(17) 0.2603(3) 0.0252(9) Uani 1 1 d . . .
C5C C 0.45240(19) 1.15293(19) 0.3429(3) 0.0312(10) Uani 1 1 d . . .
H5CA H 0.4905 1.1508 0.3396 0.037 Uiso 1 1 calc R . .
C6C C 0.4387(2) 1.1759(2) 0.4292(4) 0.0355(11) Uani 1 1 d . . .
H6CA H 0.4674 1.1893 0.4857 0.043 Uiso 1 1 calc R . .
C7C C 0.3836(2) 1.1798(2) 0.4354(4) 0.0371(11) Uani 1 1 d . . .
H7CA H 0.3742 1.1955 0.4957 0.044 Uiso 1 1 calc R . .
C8C C 0.34228(19) 1.16028(19) 0.3524(3) 0.0305(10) Uani 1 1 d . . .
H8CA H 0.3044 1.1629 0.3563 0.037 Uiso 1 1 calc R . .
C9C C 0.22629(19) 1.02256(18) 0.2803(3) 0.0275(10) Uani 1 1 d . . .
C10C C 0.17210(18) 1.02916(18) 0.2973(3) 0.0289(10) Uani 1 1 d . . .
C11C C 0.14153(19) 1.0133(2) 0.3907(4) 0.0354(11) Uani 1 1 d . . .
H11C H 0.1050 1.0177 0.4008 0.043 Uiso 1 1 calc R . .
C12C C 0.1633(2) 0.9911(2) 0.4705(4) 0.0456(12) Uani 1 1 d . . .
H12C H 0.1415 0.9799 0.5344 0.055 Uiso 1 1 calc R . .
C13C C 0.2172(2) 0.9856(2) 0.4562(4) 0.0405(12) Uani 1 1 d . . .
H13C H 0.2331 0.9713 0.5105 0.049 Uiso 1 1 calc R . .
C14C C 0.2474(2) 1.00091(18) 0.3624(4) 0.0330(11) Uani 1 1 d . . .
H14C H 0.2840 0.9966 0.3531 0.040 Uiso 1 1 calc R . .
C15C C 0.33237(18) 1.15898(18) 0.0076(3) 0.0278(10) Uani 1 1 d . . .
H15C H 0.3007 1.1704 0.0203 0.033 Uiso 1 1 calc R . .
C16C C 0.36471(19) 1.17633(18) -0.0914(3) 0.0300(10) Uani 1 1 d . . .
C17C C 0.41919(19) 1.16466(19) -0.1173(4) 0.0326(10) Uani 1 1 d . . .
H17C H 0.4322 1.1443 -0.0628 0.039 Uiso 1 1 calc R . .
C18C C 0.4730(2) 1.2283(2) -0.1637(4) 0.0385(11) Uani 1 1 d . . .
H18E H 0.4755 1.2672 -0.1342 0.046 Uiso 1 1 calc R . .
H18F H 0.5155 1.2317 -0.1654 0.046 Uiso 1 1 calc R . .
C19C C 0.4360(2) 1.2063(2) -0.2648(4) 0.0393(11) Uani 1 1 d . . .
H19C H 0.4626 1.2188 -0.3284 0.047 Uiso 1 1 calc R . .
C20C C 0.3822(2) 1.2226(2) -0.2632(4) 0.0468(13) Uani 1 1 d . . .
H20E H 0.4003 1.2688 -0.2758 0.056 Uiso 1 1 calc R . .
H20F H 0.3513 1.1989 -0.3185 0.056 Uiso 1 1 calc R . .
C21C C 0.3489(2) 1.2053(2) -0.1623(4) 0.0394(11) Uani 1 1 d . . .
H21C H 0.3162 1.2151 -0.1486 0.047 Uiso 1 1 calc R . .
C22C C 0.4104(2) 1.13660(19) -0.2274(4) 0.0396(12) Uani 1 1 d . . .
C23C C 0.4576(2) 1.1134(2) -0.2496(4) 0.0529(14) Uani 1 1 d . . .
H23G H 0.4591 1.1072 -0.3236 0.079 Uiso 1 1 calc R . .
H23H H 0.4437 1.0729 -0.2141 0.079 Uiso 1 1 calc R . .
H23I H 0.5001 1.1453 -0.2253 0.079 Uiso 1 1 calc R . .
C24C C 0.3451(2) 1.0848(2) -0.2635(4) 0.0546(15) Uani 1 1 d . . .
H24G H 0.3453 1.0809 -0.3383 0.082 Uiso 1 1 calc R . .
H24H H 0.3129 1.0959 -0.2435 0.082 Uiso 1 1 calc R . .
H24I H 0.3351 1.0440 -0.2319 0.082 Uiso 1 1 calc R . .
C25C C 0.22288(18) 0.99849(17) 0.0151(3) 0.0258(9) Uani 1 1 d . . .
H25C H 0.2582 0.9916 0.0120 0.031 Uiso 1 1 calc R . .
C26C C 0.18049(17) 0.97901(18) -0.0718(3) 0.0282(10) Uani 1 1 d . . .
C27C C 0.11903(19) 0.9818(2) -0.0684(4) 0.0347(11) Uani 1 1 d . . .
H27C H 0.1095 0.9971 -0.0030 0.042 Uiso 1 1 calc R . .
C28C C 0.0657(2) 0.9168(2) -0.1110(4) 0.0409(12) Uani 1 1 d . . .
H28E H 0.0715 0.8801 -0.0941 0.049 Uiso 1 1 calc R . .
H28F H 0.0218 0.9074 -0.0955 0.049 Uiso 1 1 calc R . .
C29C C 0.0896(2) 0.9449(2) -0.2180(4) 0.0384(11) Uani 1 1 d . . .
H29C H 0.0559 0.9311 -0.2721 0.046 Uiso 1 1 calc R . .
C30C C 0.1475(2) 0.9376(2) -0.2461(4) 0.0401(11) Uani 1 1 d . . .
H30E H 0.1329 0.8928 -0.2656 0.048 Uiso 1 1 calc R . .
H30F H 0.1704 0.9653 -0.3052 0.048 Uiso 1 1 calc R . .
C31C C 0.19147(19) 0.95590(18) -0.1557(4) 0.0309(10) Uani 1 1 d . . .
H31C H 0.2279 0.9507 -0.1591 0.037 Uiso 1 1 calc R . .
C32C C 0.1116(2) 1.0117(2) -0.1700(4) 0.0405(12) Uani 1 1 d . . .
C33C C 0.1698(2) 1.0704(2) -0.2126(4) 0.0482(13) Uani 1 1 d . . .
H33G H 0.1615 1.0773 -0.2836 0.072 Uiso 1 1 calc R . .
H33H H 0.2066 1.0639 -0.2106 0.072 Uiso 1 1 calc R . .
H33I H 0.1787 1.1077 -0.1711 0.072 Uiso 1 1 calc R . .
C34C C 0.0561(2) 1.0260(3) -0.1644(5) 0.0585(15) Uani 1 1 d . . .
H34G H 0.0464 1.0347 -0.2335 0.088 Uiso 1 1 calc R . .
H34H H 0.0685 1.0633 -0.1206 0.088 Uiso 1 1 calc R . .
H34I H 0.0182 0.9891 -0.1356 0.088 Uiso 1 1 calc R . .
H1 H 0.050(2) 0.807(2) 0.501(4) 0.054(16) Uiso 1 1 d . . .
H2 H 0.216(3) 0.720(3) 0.491(5) 0.08(2) Uiso 1 1 d . . .
H3 H -0.169(2) 0.426(2) 0.504(4) 0.046(13) Uiso 1 1 d . . .
H4 H 0.079(3) 0.580(3) 0.521(5) 0.07(2) Uiso 1 1 d . . .
H5 H 0.403(3) 1.110(3) 0.113(4) 0.075(18) Uiso 1 1 d . . .
H6 H 0.164(2) 1.045(2) 0.156(4) 0.048(14) Uiso 1 1 d . . .

loop_
_atom_site_aniso_label
_atom_site_aniso_U_11
_atom_site_aniso_U_22
_atom_site_aniso_U_33
_atom_site_aniso_U_23
_atom_site_aniso_U_13
_atom_site_aniso_U_12
O1A 0.0485(19) 0.0410(18) 0.034(2) 0.0036(16) 0.0011(16) 0.0288(16)
O2A 0.071(2) 0.040(2) 0.062(3) -0.0147(19) -0.029(2) 0.0352(18)
N1A 0.0247(18) 0.0255(18) 0.029(2) 0.0014(17) -0.0023(16) 0.0076(15)
N2A 0.0255(18) 0.0295(19) 0.029(2) -0.0050(18) -0.0052(16) 0.0099(15)
C1A 0.031(2) 0.023(2) 0.030(3) -0.0019(19) -0.006(2) 0.0125(19)
C2A 0.029(2) 0.026(2) 0.027(3) -0.0024(19) -0.005(2) 0.0101(18)
C3A 0.021(2) 0.018(2) 0.031(3) -0.0031(19) -0.0049(19) 0.0028(17)
C4A 0.027(2) 0.024(2) 0.031(3) -0.004(2) -0.006(2) 0.0086(18)
C5A 0.028(2) 0.030(2) 0.035(3) -0.003(2) -0.004(2) 0.0111(19)
C6A 0.026(2) 0.033(2) 0.033(3) -0.005(2) 0.002(2) 0.0067(19)
C7A 0.031(2) 0.030(2) 0.041(3) 0.005(2) -0.002(2) 0.007(2)
C8A 0.027(2) 0.026(2) 0.034(3) 0.001(2) 0.001(2) 0.0100(19)
C9A 0.025(2) 0.031(2) 0.027(3) 0.003(2) 0.0010(19) 0.0072(19)
C10A 0.036(2) 0.029(2) 0.042(3) 0.003(2) -0.007(2) 0.010(2)
C11A 0.035(3) 0.039(3) 0.047(4) 0.006(2) -0.008(2) 0.015(2)
C12A 0.034(3) 0.060(3) 0.036(3) 0.009(3) -0.008(2) 0.012(2)
C13A 0.035(3) 0.060(3) 0.040(3) -0.012(3) -0.005(2) 0.013(3)
C14A 0.027(2) 0.042(3) 0.033(3) -0.004(2) -0.003(2) 0.010(2)
C15A 0.027(2) 0.023(2) 0.032(3) 0.005(2) 0.000(2) 0.0066(18)
C16A 0.027(2) 0.028(2) 0.029(3) 0.001(2) -0.001(2) 0.0054(19)
C17A 0.033(2) 0.037(2) 0.030(3) 0.001(2) -0.003(2) 0.017(2)
C18A 0.026(2) 0.039(2) 0.041(3) 0.008(2) -0.002(2) 0.009(2)
C19A 0.029(2) 0.043(3) 0.031(3) 0.003(2) -0.004(2) 0.013(2)
C20A 0.034(2) 0.041(3) 0.030(3) 0.000(2) 0.000(2) 0.008(2)
C21A 0.026(2) 0.028(2) 0.036(3) -0.001(2) 0.000(2) 0.0056(18)
C22A 0.029(2) 0.031(2) 0.039(3) 0.007(2) 0.000(2) 0.0115(19)
C23A 0.042(3) 0.046(3) 0.054(4) 0.004(3) -0.006(3) 0.021(2)
C24A 0.027(2) 0.032(2) 0.056(4) 0.007(2) -0.004(2) 0.009(2)
C25A 0.025(2) 0.028(2) 0.032(3) -0.004(2) -0.002(2) 0.0086(19)
C26A 0.022(2) 0.031(2) 0.032(3) -0.006(2) -0.002(2) 0.0059(18)
C27A 0.032(2) 0.034(2) 0.030(3) -0.004(2) 0.007(2) 0.011(2)
C28A 0.027(2) 0.046(3) 0.042(3) -0.009(2) 0.004(2) 0.005(2)
C29A 0.029(2) 0.041(3) 0.039(3) -0.007(2) 0.004(2) 0.004(2)
C30A 0.034(3) 0.043(3) 0.044(3) -0.002(2) 0.000(2) 0.005(2)
C31A 0.025(2) 0.031(2) 0.033(3) -0.004(2) -0.004(2) 0.0010(19)
C32A 0.030(2) 0.038(3) 0.043(3) -0.010(2) 0.003(2) 0.006(2)
C33A 0.030(2) 0.045(3) 0.046(3) -0.011(2) 0.001(2) 0.007(2)
C34A 0.039(3) 0.056(3) 0.057(4) -0.019(3) 0.007(3) 0.019(2)
O1B 0.0307(16) 0.0276(16) 0.040(2) 0.0053(15) -0.0035(15) 0.0051(13)
O2B 0.0309(16) 0.0258(16) 0.040(2) -0.0021(16) -0.0003(15) 0.0107(13)
N1B 0.0221(17) 0.0253(18) 0.031(2) -0.0001(17) -0.0009(16) 0.0102(14)
N2B 0.0221(17) 0.0268(18) 0.030(2) -0.0042(17) -0.0015(16) 0.0132(15)
C1B 0.023(2) 0.024(2) 0.038(3) 0.0012(19) 0.001(2) 0.0129(18)
C2B 0.0200(19) 0.0173(19) 0.028(2) -0.0030(18) -0.0073(18) 0.0063(16)
C3B 0.0187(19) 0.024(2) 0.033(3) -0.0047(19) 0.0007(18) 0.0110(17)
C4B 0.023(2) 0.026(2) 0.030(3) 0.000(2) 0.001(2) 0.0129(18)
C5B 0.024(2) 0.037(2) 0.047(3) -0.002(2) -0.005(2) 0.014(2)
C6B 0.033(3) 0.053(3) 0.040(3) 0.000(3) -0.014(2) 0.021(2)
C7B 0.040(3) 0.048(3) 0.034(3) 0.008(2) -0.001(2) 0.022(2)
C8B 0.023(2) 0.033(2) 0.034(3) 0.001(2) -0.001(2) 0.0126(19)
C9B 0.025(2) 0.027(2) 0.032(3) -0.001(2) -0.0002(19) 0.0167(18)
C10B 0.028(2) 0.028(2) 0.038(3) 0.002(2) -0.004(2) 0.0181(19)
C11B 0.024(2) 0.035(2) 0.041(3) 0.005(2) 0.002(2) 0.0123(19)
C12B 0.034(3) 0.057(3) 0.038(3) 0.012(3) 0.008(2) 0.028(2)
C13B 0.040(3) 0.049(3) 0.032(3) -0.006(2) 0.001(2) 0.024(2)
C14B 0.028(2) 0.034(2) 0.034(3) -0.004(2) -0.004(2) 0.0151(19)
C15B 0.019(2) 0.026(2) 0.032(3) 0.000(2) -0.0017(19) 0.0093(17)
C16B 0.025(2) 0.027(2) 0.031(3) 0.002(2) 0.0009(19) 0.0140(18)
C17B 0.024(2) 0.028(2) 0.031(3) -0.0001(19) -0.0002(19) 0.0100(18)
C18B 0.027(2) 0.032(2) 0.044(3) 0.007(2) 0.010(2) 0.0163(19)
C19B 0.033(2) 0.039(3) 0.040(3) 0.004(2) 0.008(2) 0.021(2)
C20B 0.046(3) 0.033(2) 0.035(3) -0.003(2) 0.001(2) 0.025(2)
C21B 0.028(2) 0.031(2) 0.038(3) -0.003(2) -0.004(2) 0.0167(19)
C22B 0.032(2) 0.029(2) 0.041(3) 0.004(2) 0.002(2) 0.0136(19)
C23B 0.053(3) 0.029(2) 0.053(4) 0.004(2) 0.010(3) 0.013(2)
C24B 0.057(3) 0.043(3) 0.044(3) 0.000(2) -0.003(2) 0.036(2)
C25B 0.027(2) 0.024(2) 0.035(3) -0.002(2) 0.002(2) 0.0113(18)
C26B 0.027(2) 0.029(2) 0.028(3) -0.007(2) -0.0054(19) 0.0165(19)
C27B 0.028(2) 0.029(2) 0.033(3) -0.003(2) -0.002(2) 0.0159(19)
C28B 0.031(2) 0.041(3) 0.037(3) -0.003(2) -0.007(2) 0.020(2)
C29B 0.028(2) 0.035(2) 0.032(3) -0.006(2) -0.009(2) 0.0167(19)
C30B 0.040(3) 0.034(2) 0.036(3) 0.005(2) -0.003(2) 0.020(2)
C31B 0.033(2) 0.027(2) 0.037(3) -0.003(2) -0.005(2) 0.0125(19)
C32B 0.036(2) 0.033(2) 0.033(3) -0.010(2) -0.008(2) 0.020(2)
C33B 0.051(3) 0.063(3) 0.045(3) -0.002(3) 0.003(3) 0.044(3)
C34B 0.067(3) 0.041(3) 0.045(3) -0.016(3) -0.019(3) 0.031(3)
O1C 0.0325(16) 0.0349(16) 0.0311(19) -0.0008(14) 0.0017(14) 0.0225(14)
O2C 0.0338(17) 0.0442(18) 0.037(2) 0.0011(16) 0.0050(15) 0.0252(15)
N1C 0.0245(18) 0.0238(17) 0.028(2) 0.0002(16) -0.0007(16) 0.0123(15)
N2C 0.0237(17) 0.0245(17) 0.026(2) 0.0030(16) 0.0030(15) 0.0109(15)
C1C 0.026(2) 0.023(2) 0.030(3) 0.0027(18) 0.0024(19) 0.0142(17)
C2C 0.022(2) 0.021(2) 0.032(3) 0.0007(18) -0.0025(19) 0.0107(17)
C3C 0.022(2) 0.0182(19) 0.031(3) 0.0026(18) 0.0021(19) 0.0074(17)
C4C 0.025(2) 0.022(2) 0.027(3) 0.0018(18) 0.0042(19) 0.0107(18)
C5C 0.028(2) 0.034(2) 0.036(3) -0.001(2) -0.003(2) 0.018(2)
C6C 0.029(2) 0.043(3) 0.036(3) -0.005(2) -0.002(2) 0.020(2)
C7C 0.039(3) 0.040(3) 0.033(3) -0.004(2) 0.007(2) 0.020(2)
C8C 0.023(2) 0.031(2) 0.036(3) -0.004(2) 0.000(2) 0.0129(19)
C9C 0.031(2) 0.019(2) 0.029(3) 0.0003(18) 0.000(2) 0.0090(18)
C10C 0.026(2) 0.025(2) 0.033(3) -0.003(2) 0.000(2) 0.0107(18)
C11C 0.023(2) 0.041(3) 0.038(3) -0.004(2) 0.005(2) 0.013(2)
C12C 0.041(3) 0.045(3) 0.042(3) 0.005(2) 0.011(2) 0.015(2)
C13C 0.045(3) 0.035(3) 0.036(3) 0.008(2) 0.001(2) 0.016(2)
C14C 0.029(2) 0.022(2) 0.043(3) 0.003(2) 0.000(2) 0.0093(18)
C15C 0.026(2) 0.024(2) 0.035(3) -0.004(2) 0.000(2) 0.0138(18)
C16C 0.033(2) 0.022(2) 0.030(3) -0.0009(19) -0.004(2) 0.0098(18)
C17C 0.034(2) 0.030(2) 0.031(3) 0.005(2) 0.008(2) 0.015(2)
C18C 0.034(2) 0.028(2) 0.040(3) -0.002(2) 0.002(2) 0.006(2)
C19C 0.030(2) 0.035(2) 0.037(3) 0.006(2) 0.005(2) 0.004(2)
C20C 0.050(3) 0.041(3) 0.043(3) 0.012(2) -0.005(2) 0.017(2)
C21C 0.046(3) 0.036(3) 0.039(3) 0.008(2) 0.000(2) 0.022(2)
C22C 0.038(3) 0.025(2) 0.044(3) 0.003(2) 0.011(2) 0.007(2)
C23C 0.057(3) 0.044(3) 0.056(4) 0.005(3) 0.026(3) 0.025(3)
C24C 0.041(3) 0.037(3) 0.060(4) -0.015(3) 0.009(3) 0.000(2)
C25C 0.019(2) 0.021(2) 0.033(3) 0.0017(19) 0.0039(19) 0.0069(17)
C26C 0.020(2) 0.026(2) 0.035(3) -0.003(2) -0.0027(19) 0.0088(18)
C27C 0.027(2) 0.042(3) 0.038(3) -0.009(2) -0.001(2) 0.019(2)
C28C 0.028(2) 0.044(3) 0.050(3) -0.003(2) -0.005(2) 0.017(2)
C29C 0.031(2) 0.045(3) 0.038(3) -0.007(2) -0.010(2) 0.018(2)
C30C 0.037(3) 0.047(3) 0.036(3) -0.006(2) -0.003(2) 0.020(2)
C31C 0.025(2) 0.027(2) 0.039(3) -0.002(2) 0.000(2) 0.0122(19)
C32C 0.037(3) 0.046(3) 0.041(3) 0.001(2) -0.004(2) 0.023(2)
C33C 0.052(3) 0.042(3) 0.052(4) 0.008(2) -0.005(3) 0.024(2)
C34C 0.053(3) 0.071(4) 0.071(4) -0.011(3) -0.019(3) 0.045(3)

loop_
_atom_type_symbol
_atom_type_description
_atom_type_scat_dispersion_real
_atom_type_scat_dispersion_imag
_atom_type_scat_source
C C 0.0033 0.0016 'International Tables Vol C Tables 4.2.6.8 and 6.1.1.4'
H H 0.0000 0.0000 'International Tables Vol C Tables 4.2.6.8 and 6.1.1.4'
N N 0.0061 0.0033 'International Tables Vol C Tables 4.2.6.8 and 6.1.1.4'
O O 0.0106 0.0060 'International Tables Vol C Tables 4.2.6.8 and 6.1.1.4'

loop_
_geom_angle_atom_site_label_1
_geom_angle_atom_site_label_2
_geom_angle_atom_site_label_3
_geom_angle
_geom_angle_site_symmetry_1
_geom_angle_site_symmetry_3
_geom_angle_publ_flag
C15A N1A C1A 119.7(4) . . ?
C25A N2A C2A 119.0(3) . . ?
N1A C1A C3A 109.4(3) . . ?
N1A C1A C2A 107.6(3) . . ?
C3A C1A C2A 112.5(3) . . ?
N2A C2A C9A 110.0(3) . . ?
N2A C2A C1A 108.3(3) . . ?
C9A C2A C1A 112.7(3) . . ?
C8A C3A C4A 117.1(4) . . ?
C8A C3A C1A 120.7(4) . . ?
C4A C3A C1A 122.2(4) . . ?
O1A C4A C5A 117.8(4) . . ?
O1A C4A C3A 122.3(4) . . ?
C5A C4A C3A 119.9(4) . . ?
C6A C5A C4A 121.0(4) . . ?
C5A C6A C7A 120.0(4) . . ?
C8A C7A C6A 119.1(4) . . ?
C7A C8A C3A 122.7(4) . . ?
C14A C9A C10A 117.9(4) . . ?
C14A C9A C2A 120.3(4) . . ?
C10A C9A C2A 121.9(4) . . ?
O2A C10A C11A 117.7(4) . . ?
O2A C10A C9A 122.9(4) . . ?
C11A C10A C9A 119.5(4) . . ?
C12A C11A C10A 121.1(5) . . ?
C11A C12A C13A 120.1(5) . . ?
C14A C13A C12A 119.0(5) . . ?
C13A C14A C9A 122.4(5) . . ?
N1A C15A C16A 122.7(4) . . ?
C21A C16A C15A 120.9(4) . . ?
C21A C16A C17A 116.8(4) . . ?
C15A C16A C17A 122.3(4) . . ?
C16A C17A C18A 107.0(3) . . ?
C16A C17A C22A 109.9(4) . . ?
C18A C17A C22A 86.5(3) . . ?
C19A C18A C17A 86.4(3) . . ?
C20A C19A C18A 107.9(4) . . ?
C20A C19A C22A 111.7(4) . . ?
C18A C19A C22A 87.2(3) . . ?
C21A C20A C19A 110.8(4) . . ?
C16A C21A C20A 119.5(4) . . ?
C24A C22A C23A 109.0(3) . . ?
C24A C22A C19A 118.4(4) . . ?
C23A C22A C19A 112.4(4) . . ?
C24A C22A C17A 118.4(4) . . ?
C23A C22A C17A 111.8(4) . . ?
C19A C22A C17A 85.2(3) . . ?
N2A C25A C26A 125.3(4) . . ?
C31A C26A C25A 120.3(4) . . ?
C31A C26A C27A 116.5(4) . . ?
C25A C26A C27A 123.1(4) . . ?
C26A C27A C32A 109.9(4) . . ?
C26A C27A C28A 106.1(3) . . ?
C32A C27A C28A 86.5(3) . . ?
C29A C28A C27A 86.3(3) . . ?
C30A C29A C28A 108.6(4) . . ?
C30A C29A C32A 110.4(4) . . ?
C28A C29A C32A 87.1(3) . . ?
C31A C30A C29A 110.3(4) . . ?
C26A C31A C30A 120.8(4) . . ?
C33A C32A C34A 109.1(4) . . ?
C33A C32A C27A 119.1(4) . . ?
C34A C32A C27A 112.0(4) . . ?
C33A C32A C29A 118.4(4) . . ?
C34A C32A C29A 110.8(4) . . ?
C27A C32A C29A 85.7(3) . . ?
C15B N1B C1B 119.1(3) . . ?
C25B N2B C2B 118.5(3) . . ?
N1B C1B C3B 110.6(3) . . ?
N1B C1B C2B 108.6(3) . . ?
C3B C1B C2B 110.8(3) . . ?
N2B C2B C9B 109.6(3) . . ?
N2B C2B C1B 108.1(3) . . ?
C9B C2B C1B 110.7(3) . . ?
C8B C3B C4B 117.6(4) . . ?
C8B C3B C1B 120.7(3) . . ?
C4B C3B C1B 121.6(4) . . ?
O1B C4B C5B 117.3(4) . . ?
O1B C4B C3B 122.7(4) . . ?
C5B C4B C3B 120.1(4) . . ?
C6B C5B C4B 121.0(4) . . ?
C5B C6B C7B 119.5(4) . . ?
C8B C7B C6B 119.1(4) . . ?
C7B C8B C3B 122.6(4) . . ?
C14B C9B C10B 117.6(4) . . ?
C14B C9B C2B 121.5(4) . . ?
C10B C9B C2B 120.8(4) . . ?
O2B C10B C11B 118.2(4) . . ?
O2B C10B C9B 121.2(4) . . ?
C11B C10B C9B 120.5(4) . . ?
C12B C11B C10B 120.5(4) . . ?
C11B C12B C13B 120.4(4) . . ?
C14B C13B C12B 118.6(4) . . ?
C9B C14B C13B 122.3(4) . . ?
N1B C15B C16B 123.8(4) . . ?
C21B C16B C15B 121.5(4) . . ?
C21B C16B C17B 117.1(4) . . ?
C15B C16B C17B 121.4(4) . . ?
C16B C17B C22B 109.8(3) . . ?
C16B C17B C18B 105.0(3) . . ?
C22B C17B C18B 86.4(3) . . ?
C19B C18B C17B 86.1(3) . . ?
C20B C19B C18B 108.3(4) . . ?
C20B C19B C22B 109.7(3) . . ?
C18B C19B C22B 87.4(3) . . ?
C21B C20B C19B 110.5(4) . . ?
C16B C21B C20B 120.4(4) . . ?
C24B C22B C23B 108.9(4) . . ?
C24B C22B C17B 119.7(4) . . ?
C23B C22B C17B 111.5(4) . . ?
C24B C22B C19B 117.5(4) . . ?
C23B C22B C19B 111.1(4) . . ?
C17B C22B C19B 86.4(3) . . ?
N2B C25B C26B 124.8(4) . . ?
C31B C26B C25B 120.3(4) . . ?
C31B C26B C27B 116.3(4) . . ?
C25B C26B C27B 123.4(4) . . ?
C26B C27B C32B 110.4(3) . . ?
C26B C27B C28B 106.7(3) . . ?
C32B C27B C28B 87.0(3) . . ?
C29B C28B C27B 86.4(3) . . ?
C30B C29B C28B 108.6(4) . . ?
C30B C29B C32B 111.0(3) . . ?
C28B C29B C32B 86.2(3) . . ?
C31B C30B C29B 110.5(4) . . ?
C26B C31B C30B 120.4(4) . . ?
C33B C32B C34B 108.2(4) . . ?
C33B C32B C27B 119.8(4) . . ?
C34B C32B C27B 112.3(4) . . ?
C33B C32B C29B 117.7(4) . . ?
C34B C32B C29B 111.9(3) . . ?
C27B C32B C29B 85.6(3) . . ?
C15C N1C C1C 119.8(3) . . ?
C25C N2C C2C 119.7(3) . . ?
N1C C1C C3C 110.1(3) . . ?
N1C C1C C2C 107.8(3) . . ?
C3C C1C C2C 110.3(3) . . ?
N2C C2C C9C 109.3(3) . . ?
N2C C2C C1C 107.8(3) . . ?
C9C C2C C1C 111.3(3) . . ?
C8C C3C C4C 118.2(4) . . ?
C8C C3C C1C 120.1(3) . . ?
C4C C3C C1C 121.7(4) . . ?
O1C C4C C5C 118.3(3) . . ?
O1C C4C C3C 121.5(4) . . ?
C5C C4C C3C 120.2(4) . . ?
C6C C5C C4C 120.3(4) . . ?
C5C C6C C7C 120.8(4) . . ?
C8C C7C C6C 119.1(4) . . ?
C7C C8C C3C 121.3(4) . . ?
C14C C9C C10C 117.1(4) . . ?
C14C C9C C2C 121.3(4) . . ?
C10C C9C C2C 121.4(4) . . ?
O2C C10C C11C 118.3(4) . . ?
O2C C10C C9C 121.3(4) . . ?
C11C C10C C9C 120.4(4) . . ?
C10C C11C C12C 121.0(4) . . ?
C13C C12C C11C 119.5(5) . . ?
C14C C13C C12C 119.3(4) . . ?
C13C C14C C9C 122.6(4) . . ?
N1C C15C C16C 124.6(4) . . ?
C21C C16C C15C 120.9(4) . . ?
C21C C16C C17C 116.8(4) . . ?
C15C C16C C17C 122.3(4) . . ?
C16C C17C C22C 110.2(4) . . ?
C16C C17C C18C 106.1(3) . . ?
C22C C17C C18C 86.4(3) . . ?
C19C C18C C17C 86.3(3) . . ?
C18C C19C C20C 108.8(4) . . ?
C18C C19C C22C 87.4(3) . . ?
C20C C19C C22C 110.1(4) . . ?
C21C C20C C19C 110.4(4) . . ?
C16C C21C C20C 120.3(4) . . ?
C24C C22C C23C 107.3(4) . . ?
C24C C22C C19C 118.9(4) . . ?
C23C C22C C19C 111.9(4) . . ?
C24C C22C C17C 120.3(4) . . ?
C23C C22C C17C 111.8(4) . . ?
C19C C22C C17C 85.5(3) . . ?
N2C C25C C26C 124.4(4) . . ?
C31C C26C C25C 122.1(4) . . ?
C31C C26C C27C 116.9(4) . . ?
C25C C26C C27C 120.9(4) . . ?
C26C C27C C28C 106.2(3) . . ?
C26C C27C C32C 109.7(4) . . ?
C28C C27C C32C 86.3(3) . . ?
C29C C28C C27C 86.5(3) . . ?
C28C C29C C30C 109.1(4) . . ?
C28C C29C C32C 87.2(3) . . ?
C30C C29C C32C 110.8(4) . . ?
C31C C30C C29C 109.3(4) . . ?
C26C C31C C30C 121.1(4) . . ?
C33C C32C C34C 108.1(4) . . ?
C33C C32C C29C 119.9(4) . . ?
C34C C32C C29C 111.5(4) . . ?
C33C C32C C27C 118.4(4) . . ?
C34C C32C C27C 112.2(4) . . ?
C29C C32C C27C 85.4(3) . . ?

loop_
_geom_bond_atom_site_label_1
_geom_bond_atom_site_label_2
_geom_bond_distance
_geom_bond_site_symmetry_2
_geom_bond_publ_flag
O1A C4A 1.363(5) . ?
O2A C10A 1.364(6) . ?
N1A C15A 1.270(5) . ?
N1A C1A 1.464(5) . ?
N2A C25A 1.274(5) . ?
N2A C2A 1.459(5) . ?
C1A C3A 1.510(6) . ?
C1A C2A 1.583(5) . ?
C2A C9A 1.508(6) . ?
C3A C8A 1.384(6) . ?
C3A C4A 1.428(6) . ?
C4A C5A 1.386(6) . ?
C5A C6A 1.372(6) . ?
C6A C7A 1.392(6) . ?
C7A C8A 1.380(6) . ?
C9A C14A 1.388(6) . ?
C9A C10A 1.415(6) . ?
C10A C11A 1.389(6) . ?
C11A C12A 1.376(7) . ?
C12A C13A 1.388(7) . ?
C13A C14A 1.380(7) . ?
C15A C16A 1.448(6) . ?
C16A C21A 1.340(6) . ?
C16A C17A 1.516(6) . ?
C17A C18A 1.548(6) . ?
C17A C22A 1.573(6) . ?
C18A C19A 1.546(6) . ?
C19A C20A 1.527(6) . ?
C19A C22A 1.554(6) . ?
C20A C21A 1.504(6) . ?
C22A C24A 1.517(6) . ?
C22A C23A 1.536(6) . ?
C25A C26A 1.442(6) . ?
C26A C31A 1.338(6) . ?
C26A C27A 1.519(6) . ?
C27A C32A 1.568(6) . ?
C27A C28A 1.576(6) . ?
C28A C29A 1.550(7) . ?
C29A C30A 1.536(7) . ?
C29A C32A 1.575(6) . ?
C30A C31A 1.496(6) . ?
C32A C33A 1.527(6) . ?
C32A C34A 1.529(7) . ?
O1B C4B 1.366(5) . ?
O2B C10B 1.363(5) . ?
N1B C15B 1.264(5) . ?
N1B C1B 1.458(5) . ?
N2B C25B 1.275(5) . ?
N2B C2B 1.471(5) . ?
C1B C3B 1.517(6) . ?
C1B C2B 1.575(5) . ?
C2B C9B 1.504(6) . ?
C3B C8B 1.378(6) . ?
C3B C4B 1.407(5) . ?
C4B C5B 1.382(6) . ?
C5B C6B 1.381(6) . ?
C6B C7B 1.387(6) . ?
C7B C8B 1.378(6) . ?
C9B C14B 1.386(6) . ?
C9B C10B 1.409(6) . ?
C10B C11B 1.387(6) . ?
C11B C12B 1.372(6) . ?
C12B C13B 1.396(6) . ?
C13B C14B 1.390(6) . ?
C15B C16B 1.453(6) . ?
C16B C21B 1.324(6) . ?
C16B C17B 1.526(5) . ?
C17B C22B 1.552(6) . ?
C17B C18B 1.575(6) . ?
C18B C19B 1.542(6) . ?
C19B C20B 1.541(6) . ?
C19B C22B 1.556(6) . ?
C20B C21B 1.495(6) . ?
C22B C24B 1.524(6) . ?
C22B C23B 1.544(6) . ?
C25B C26B 1.457(6) . ?
C26B C31B 1.337(6) . ?
C26B C27B 1.509(6) . ?
C27B C32B 1.547(6) . ?
C27B C28B 1.551(6) . ?
C28B C29B 1.548(6) . ?
C29B C30B 1.517(6) . ?
C29B C32B 1.574(6) . ?
C30B C31B 1.498(6) . ?
C32B C33B 1.531(6) . ?
C32B C34B 1.532(6) . ?
O1C C4C 1.366(5) . ?
O2C C10C 1.370(5) . ?
N1C C15C 1.271(5) . ?
N1C C1C 1.458(5) . ?
N2C C25C 1.276(5) . ?
N2C C2C 1.463(5) . ?
C1C C3C 1.508(6) . ?
C1C C2C 1.574(5) . ?
C2C C9C 1.504(6) . ?
C3C C8C 1.388(6) . ?
C3C C4C 1.408(5) . ?
C4C C5C 1.382(6) . ?
C5C C6C 1.367(6) . ?
C6C C7C 1.387(6) . ?
C7C C8C 1.386(6) . ?
C9C C14C 1.395(6) . ?
C9C C10C 1.415(6) . ?
C10C C11C 1.377(6) . ?
C11C C12C 1.390(7) . ?
C12C C13C 1.389(7) . ?
C13C C14C 1.376(6) . ?
C15C C16C 1.459(6) . ?
C16C C21C 1.326(6) . ?
C16C C17C 1.517(6) . ?
C17C C22C 1.557(7) . ?
C17C C18C 1.559(6) . ?
C18C C19C 1.532(6) . ?
C19C C20C 1.537(7) . ?
C19C C22C 1.556(6) . ?
C20C C21C 1.490(7) . ?
C22C C24C 1.520(6) . ?
C22C C23C 1.529(7) . ?
C25C C26C 1.440(6) . ?
C26C C31C 1.315(6) . ?
C26C C27C 1.523(6) . ?
C27C C28C 1.556(6) . ?
C27C C32C 1.562(6) . ?
C28C C29C 1.533(7) . ?
C29C C30C 1.542(6) . ?
C29C C32C 1.558(6) . ?
C30C C31C 1.498(6) . ?
C32C C33C 1.519(6) . ?
C32C C34C 1.548(6) . ?

loop_
_cod_related_entry_id
_cod_related_entry_database
_cod_related_entry_code
1 ChemSpider 30653028
